data_7700009
loop_
_publ_author_name
'Liu, Xiaoqing'
'Wang, Yu-Xia'
'Han, Zongsu'
'Han, Tian'
'Shi, Wei'
'Cheng, Peng'

_publ_section_title
;
 Tuning the magnetization dynamics of Tb<sup>III</sup>-based single-chain
 magnets through substitution on the nitronyl nitroxide radical.
;
_journal_issue 24
_journal_name_full 'Dalton transactions (Cambridge, England : 2003)'
_journal_page_first 8989
_journal_page_last 8994
_journal_paper_doi 10.1039/c9dt01704f
_journal_volume 48
_journal_year 2019
_chemical_formula_moiety 'C64 H44 F36 N4 O16 S2 Tb2'
_chemical_formula_sum 'C64 H44 F36 N4 O16 S2 Tb2'
_chemical_formula_weight 2190.99
_space_group_crystal_system monoclinic
_space_group_IT_number 14
_space_group_name_Hall '-P 2ybc'
_space_group_name_H-M_alt 'P 1 21/c 1'
_symmetry_space_group_name_Hall '-P 2ybc'
_symmetry_space_group_name_H-M 'P 1 21/c 1'
_atom_sites_solution_hydrogens geom
_atom_sites_solution_primary direct
_audit_creation_date 2019-01-10
_audit_creation_method
;
Olex2 1.2
(compiled 2018.05.29 svn.r3508 for OlexSys, GUI svn.r5506)
;
_audit_update_record
;
2019-03-22 deposited with the CCDC.    2019-05-15 downloaded from the CCDC.
;
_cell_angle_alpha 90
_cell_angle_beta 97.913(3)
_cell_angle_gamma 90
_cell_formula_units_Z 4
_cell_length_a 17.1897(5)
_cell_length_b 20.9619(7)
_cell_length_c 23.0457(8)
_cell_measurement_reflns_used 12362
_cell_measurement_temperature 120(10)
_cell_measurement_theta_max 29.2117
_cell_measurement_theta_min 2.4744
_cell_volume 8225.0(5)
_computing_cell_refinement
;
CrysAlisPro, Oxford Diffraction Ltd.,
Version 1.171.34.44 (release 25-10-2010 CrysAlis171 .NET)
(compiled Oct 25 2010,18:11:34)
;
_computing_data_collection
;
CrysAlisPro, Oxford Diffraction Ltd.,
Version 1.171.34.44 (release 25-10-2010 CrysAlis171 .NET)
(compiled Oct 25 2010,18:11:34)
;
_computing_data_reduction
;
CrysAlisPro, Oxford Diffraction Ltd.,
Version 1.171.34.44 (release 25-10-2010 CrysAlis171 .NET)
(compiled Oct 25 2010,18:11:34)
;
_computing_molecular_graphics 'Olex2 (Dolomanov et al., 2009)'
_computing_publication_material 'Olex2 (Dolomanov et al., 2009)'
_computing_structure_refinement 'ShelXL (Sheldrick, 2015)'
_computing_structure_solution 'ShelXS (Sheldrick, 2008)'
_diffrn_ambient_temperature 120(10)
_diffrn_detector_area_resol_mean 16.2116
_diffrn_measured_fraction_theta_full 0.999
_diffrn_measured_fraction_theta_max 0.999
_diffrn_measurement_details
;
#__ type_ start__ end____ width___ exp.time_
  1 omega   -1.00   57.40   0.8000   98.0000
omega____ theta____ kappa____ phi______ frames
    -       18.1935   37.0000   30.0000 73

#__ type_ start__ end____ width___ exp.time_
  2 omega   27.00   74.20   0.8000   98.0000
omega____ theta____ kappa____ phi______ frames
    -       18.1935   77.0000   30.0000 59

#__ type_ start__ end____ width___ exp.time_
  3 omega  -75.00  -43.80   0.8000   98.0000
omega____ theta____ kappa____ phi______ frames
    -      -18.8185  123.0000  -91.0000 39

#__ type_ start__ end____ width___ exp.time_
  4 omega  -80.00    5.60   0.8000   98.0000
omega____ theta____ kappa____ phi______ frames
    -      -18.8185  -37.0000  150.0000 107
;
_diffrn_measurement_device_type 'SuperNova, Single source at offset), Eos'
_diffrn_measurement_method '\w scans'
_diffrn_orient_matrix_UB_11 -0.0017501000
_diffrn_orient_matrix_UB_12 -0.0247026000
_diffrn_orient_matrix_UB_13 0.0207592000
_diffrn_orient_matrix_UB_21 0.0041826000
_diffrn_orient_matrix_UB_22 0.0228788000
_diffrn_orient_matrix_UB_23 0.0229344000
_diffrn_orient_matrix_UB_31 -0.0414358000
_diffrn_orient_matrix_UB_32 0.0032486000
_diffrn_orient_matrix_UB_33 -0.0028516000
_diffrn_radiation_monochromator mirror
_diffrn_radiation_type MoK\a
_diffrn_radiation_wavelength 0.71073
_diffrn_reflns_av_R_equivalents 0.0357
_diffrn_reflns_av_unetI/netI 0.0592
_diffrn_reflns_Laue_measured_fraction_full 0.999
_diffrn_reflns_Laue_measured_fraction_max 0.999
_diffrn_reflns_limit_h_max 19
_diffrn_reflns_limit_h_min -20
_diffrn_reflns_limit_k_max 24
_diffrn_reflns_limit_k_min -23
_diffrn_reflns_limit_l_max 27
_diffrn_reflns_limit_l_min -27
_diffrn_reflns_number 31550
_diffrn_reflns_point_group_measured_fraction_full 0.999
_diffrn_reflns_point_group_measured_fraction_max 0.999
_diffrn_reflns_theta_full 25.009
_diffrn_reflns_theta_max 25.009
_diffrn_reflns_theta_min 2.479
_diffrn_source 'SuperNova (Mo) X-ray Source'
_exptl_absorpt_coefficient_mu 1.901
_exptl_absorpt_correction_T_max 1.00000
_exptl_absorpt_correction_T_min 0.77716
_exptl_absorpt_correction_type multi-scan
_exptl_absorpt_process_details
;
CrysAlisPro, Oxford Diffraction Ltd.,
Version 1.171.34.44 (release 25-10-2010 CrysAlis171 .NET)
(compiled Oct 25 2010,18:11:34)
Empirical absorption correction using spherical harmonics,
 implemented in SCALE3 ABSPACK scaling algorithm.
;
_exptl_crystal_colour 'metallic light green'
_exptl_crystal_colour_lustre metallic
_exptl_crystal_colour_modifier light
_exptl_crystal_colour_primary green
_exptl_crystal_density_diffrn 1.769
_exptl_crystal_description plate
_exptl_crystal_F_000 4280
_exptl_crystal_size_max 0.2
_exptl_crystal_size_mid 0.15
_exptl_crystal_size_min 0.15
_refine_diff_density_max 0.587
_refine_diff_density_min -0.653
_refine_diff_density_rms 0.102
_refine_ls_extinction_method none
_refine_ls_goodness_of_fit_ref 1.012
_refine_ls_hydrogen_treatment constr
_refine_ls_matrix_type full
_refine_ls_number_parameters 1293
_refine_ls_number_reflns 14485
_refine_ls_number_restraints 504
_refine_ls_restrained_S_all 1.051
_refine_ls_R_factor_all 0.0528
_refine_ls_R_factor_gt 0.0364
_refine_ls_shift/su_max 0.003
_refine_ls_shift/su_mean 0.000
_refine_ls_structure_factor_coef Fsqd
_refine_ls_weighting_details 'w=1/[\s^2^(Fo^2^)+(0.0208P)^2^+2.6543P] where P=(Fo^2^+2Fc^2^)/3'
_refine_ls_weighting_scheme calc
_refine_ls_wR_factor_gt 0.0625
_refine_ls_wR_factor_ref 0.0681
_reflns_Friedel_coverage 0.000
_reflns_number_gt 11500
_reflns_number_total 14485
_reflns_threshold_expression 'I > 2\s(I)'
_cod_data_source_file c9dt01704f2.cif
_cod_data_source_block p101229e
_cod_depositor_comments 'Adding full bibliography for 7700008--7700009.cif.'
_cod_database_code 7700009
_shelx_shelxl_version_number 2018/3
_chemical_oxdiff_formula C12TB1
_chemical_oxdiff_usercomment TBL3
_shelx_space_group_comment
;
The symmetry employed for this shelxl refinement is uniquely defined
by the following loop, which should always be used as a source of
symmetry information in preference to the above space-group names.
They are only intended as comments.
;
_shelx_estimated_absorpt_t_max 0.764
_shelx_estimated_absorpt_t_min 0.702
_reflns_odcompleteness_completeness 99.87
_reflns_odcompleteness_iscentric 1
_reflns_odcompleteness_theta 26.32
_olex2_refinement_description
;
1. Fixed Uiso
 At 1.2 times of:
  All C(H) groups
 At 1.5 times of:
  All C(H,H,H) groups
2. Restrained distances
 F7-F8 = F8-F9 = F7-F9 = F7'-F8' = F8'-F9' = F7'-F9'
 2.12 with sigma of 0.02
 C38-F7 = C38-F7' = C38-F8 = C38-F8' = C38-F9 = C38-F9'
 1.38 with sigma of 0.01
 F10-F11 = F11-F12 = F10-F12 = F10'-F11' = F11'-F12' = F10'-F12'
 2.12 with sigma of 0.02
 C39-F10 = C39-F10' = C39-F11 = C39-F11' = C39-F12 = C39-F12'
 1.38 with sigma of 0.01
 F13-F14 = F14-F15 = F13-F15 = F13'-F14' = F14'-F15' = F13'-F15'
 2.12 with sigma of 0.02
 C49-F13 = C49-F14 = C49-F15 = C49-F13' = C49-F14' = C49-F15'
 1.38 with sigma of 0.01
 F16-F17 = F17-F18 = F16-F18 = F16'-F17' = F17'-F18' = F16'-F18'
 2.12 with sigma of 0.02
 C48-F16 = C48-F17 = C48-F18 = C48-F16' = C48-F17' = C48-F18'
 1.38 with sigma of 0.01
 F25-F26 = F26-F27 = F25-F27 = F25'-F26' = F26'-F27' = F25'-F27'
 2.12 with sigma of 0.02
 C54-F25 = C54-F26 = C54-F27 = C54-F25' = C54-F26' = C54-F27'
 1.38 with sigma of 0.01
 F28-F29 = F29-F30 = F28-F30 = F28'-F29' = F29'-F30' = F28'-F30'
 2.12 with sigma of 0.02
 C53-F28 = C53-F29 = C53-F30 = C53-F28' = C53-F29' = C53-F30'
 1.38 with sigma of 0.01
3. Uiso/Uaniso restraints and constraints
F7 \\sim F8 \\sim F9 \\sim F7' \\sim F8' \\sim F9': within 2A with sigma of
0.04 and sigma for terminal atoms of 0.08
F10 \\sim F11 \\sim F12 \\sim F10' \\sim F11' \\sim F12': within 2A with sigma
of 0.04 and sigma for terminal atoms of 0.08
F13 \\sim F14 \\sim F15 \\sim F13' \\sim F14' \\sim F15': within 2A with sigma
of 0.04 and sigma for terminal atoms of 0.08
F16 \\sim F17 \\sim F18 \\sim F16' \\sim F17' \\sim F18': within 2A with sigma
of 0.04 and sigma for terminal atoms of 0.08
F25 \\sim F26 \\sim F27 \\sim F25' \\sim F26' \\sim F27': within 2A with sigma
of 0.04 and sigma for terminal atoms of 0.08
F28 \\sim F29 \\sim F30 \\sim F28' \\sim F29' \\sim F30': within 2A with sigma
of 0.04 and sigma for terminal atoms of 0.08
Uanis(F16) \\sim Ueq, Uanis(F17) \\sim Ueq, Uanis(F18) \\sim Ueq, Uanis(F25)
\\sim Ueq, Uanis(F26) \\sim Ueq, Uanis(F27) \\sim Ueq, Uanis(F29) \\sim Ueq,
Uanis(F28) \\sim Ueq, Uanis(F30) \\sim Ueq: with sigma of 0.005 and sigma for
terminal atoms of 0.01
Uanis(F7) \\sim Ueq, Uanis(F8) \\sim Ueq, Uanis(F9) \\sim Ueq, Uanis(F10) \\sim
Ueq, Uanis(F11) \\sim Ueq, Uanis(F12) \\sim Ueq, Uanis(F13) \\sim Ueq,
Uanis(F14) \\sim Ueq, Uanis(F15) \\sim Ueq: with sigma of 0.005 and sigma for
terminal atoms of 0.01
Uanis(F16') \\sim Ueq, Uanis(F17') \\sim Ueq, Uanis(F18') \\sim Ueq,
Uanis(F25') \\sim Ueq, Uanis(F26') \\sim Ueq, Uanis(F27') \\sim Ueq,
Uanis(F29') \\sim Ueq, Uanis(F28') \\sim Ueq, Uanis(F30') \\sim Ueq: with sigma
of 0.005 and sigma for terminal atoms of 0.01
Uanis(F7') \\sim Ueq, Uanis(F8') \\sim Ueq, Uanis(F9') \\sim Ueq, Uanis(F10')
\\sim Ueq, Uanis(F11') \\sim Ueq, Uanis(F12') \\sim Ueq, Uanis(F13') \\sim Ueq,
Uanis(F14') \\sim Ueq, Uanis(F15') \\sim Ueq: with sigma of 0.005 and sigma for
terminal atoms of 0.01
4. Others
 Sof(F7')=Sof(F8')=Sof(F9')=1-FVAR(1)
 Sof(F7)=Sof(F8)=Sof(F9)=FVAR(1)
 Sof(F10')=Sof(F11')=Sof(F12')=1-FVAR(2)
 Sof(F10)=Sof(F11)=Sof(F12)=FVAR(2)
 Sof(F13')=Sof(F14')=Sof(F15')=1-FVAR(3)
 Sof(F13)=Sof(F14)=Sof(F15)=FVAR(3)
 Sof(F16')=Sof(F17')=Sof(F18')=1-FVAR(4)
 Sof(F16)=Sof(F17)=Sof(F18)=FVAR(4)
 Sof(F25')=Sof(F26')=Sof(F27')=1-FVAR(5)
 Sof(F25)=Sof(F26)=Sof(F27)=FVAR(5)
 Sof(F28')=Sof(F29')=Sof(F30')=1-FVAR(6)
 Sof(F28)=Sof(F29)=Sof(F30)=FVAR(6)
5.a Aromatic/amide H refined with riding coordinates:
 C3(H3), C4(H4), C7(H7), C8(H8), C9(H9), C10(H10), C11(H11), C20(H20),
 C21(H21), C24(H24), C25(H25), C26(H26), C27(H27), C28(H28), C36(H36), C41(H41),
  C46(H46), C51(H51), C56(H56), C61(H61)
5.b Idealised Me refined as rotating group:
 C13(H13a,H13b,H13c), C14(H14a,H14b,H14c), C16(H16a,H16b,H16c), C17(H17a,H17b,
 H17c), C30(H30a,H30b,H30c), C31(H31a,H31b,H31c), C33(H33a,H33b,H33c), C34(H34a,
 H34b,H34c)
;
_olex2_submission_special_instructions 'No special instructions were received'

loop_
_space_group_symop_operation_xyz
'x, y, z'
'-x, y+1/2, -z+1/2'
'-x, -y, -z'
'x, -y-1/2, z-1/2'

loop_
_atom_site_label
_atom_site_type_symbol
_atom_site_fract_x
_atom_site_fract_y
_atom_site_fract_z
_atom_site_U_iso_or_equiv
_atom_site_adp_type
_atom_site_occupancy
_atom_site_site_symmetry_order
_atom_site_calc_flag
_atom_site_refinement_flags_posn
_atom_site_refinement_flags_adp
_atom_site_refinement_flags_occupancy
_atom_site_disorder_assembly
_atom_site_disorder_group
Tb1 Tb 1.13611(2) 0.70660(2) 0.75805(2) 0.01433(6) Uani 1 1 d . . . . .
Tb2 Tb 0.63682(2) 0.71345(2) 0.77344(2) 0.01263(5) Uani 1 1 d . . . . .
C1 C 0.3795(2) 0.68559(19) 0.78395(17) 0.0157(9) Uani 1 1 d . . . . .
C2 C 0.3713(2) 0.65400(18) 0.72864(16) 0.0137(9) Uani 1 1 d . . . . .
C3 C 0.3145(2) 0.61175(18) 0.70540(17) 0.0162(9) Uani 1 1 d . . . . .
H3 H 0.272189 0.598523 0.725052 0.019 Uiso 1 1 calc R . . . .
C4 C 0.3255(2) 0.59019(19) 0.64974(17) 0.0187(9) Uani 1 1 d . . . . .
H4 H 0.291322 0.560849 0.627581 0.022 Uiso 1 1 calc R . . . .
C5 C 0.3909(2) 0.61574(18) 0.63033(17) 0.0177(9) Uani 1 1 d . . . . .
C6 C 0.4224(2) 0.60437(18) 0.57496(17) 0.0175(9) Uani 1 1 d . . . . .
C7 C 0.3750(2) 0.58044(19) 0.52651(17) 0.0213(10) Uani 1 1 d . . . . .
H7 H 0.320793 0.573343 0.528475 0.026 Uiso 1 1 calc R . . . .
C8 C 0.4049(3) 0.5667(2) 0.47536(18) 0.0274(11) Uani 1 1 d . . . . .
H8 H 0.371639 0.549290 0.442883 0.033 Uiso 1 1 calc R . . . .
C9 C 0.4832(3) 0.5782(2) 0.47121(18) 0.0282(11) Uani 1 1 d . . . . .
H9 H 0.504139 0.567991 0.436294 0.034 Uiso 1 1 calc R . . . .
C10 C 0.5305(3) 0.6046(2) 0.51821(19) 0.0281(11) Uani 1 1 d . . . . .
H10 H 0.583740 0.614208 0.515005 0.034 Uiso 1 1 calc R . . . .
C11 C 0.5012(2) 0.6171(2) 0.57014(18) 0.0251(11) Uani 1 1 d . . . . .
H11 H 0.534678 0.634485 0.602546 0.030 Uiso 1 1 calc R . . . .
C12 C 0.3589(2) 0.7125(2) 0.88091(17) 0.0219(10) Uani 1 1 d . . . . .
C13 C 0.2971(2) 0.7494(2) 0.90807(18) 0.0288(11) Uani 1 1 d . . . . .
H13A H 0.274175 0.782210 0.880626 0.043 Uiso 1 1 calc GR . . . .
H13B H 0.321344 0.769619 0.944433 0.043 Uiso 1 1 calc GR . . . .
H13C H 0.255724 0.720071 0.916702 0.043 Uiso 1 1 calc GR . . . .
C14 C 0.3853(3) 0.6537(2) 0.91791(19) 0.0338(12) Uani 1 1 d . . . . .
H14A H 0.340477 0.625014 0.918944 0.051 Uiso 1 1 calc GR . . . .
H14B H 0.405718 0.667037 0.957861 0.051 Uiso 1 1 calc GR . . . .
H14C H 0.426606 0.631355 0.900587 0.051 Uiso 1 1 calc GR . . . .
C15 C 0.4272(2) 0.7533(2) 0.86352(17) 0.0178(10) Uani 1 1 d . . . . .
C16 C 0.4028(2) 0.8213(2) 0.84508(18) 0.0258(11) Uani 1 1 d . . . . .
H16A H 0.355059 0.819989 0.816461 0.039 Uiso 1 1 calc GR . . . .
H16B H 0.445110 0.841789 0.827419 0.039 Uiso 1 1 calc GR . . . .
H16C H 0.392635 0.845658 0.879535 0.039 Uiso 1 1 calc GR . . . .
C17 C 0.5018(2) 0.7535(2) 0.90764(18) 0.0280(11) Uani 1 1 d . . . . .
H17A H 0.490352 0.771384 0.944843 0.042 Uiso 1 1 calc GR . . . .
H17B H 0.541883 0.779606 0.892542 0.042 Uiso 1 1 calc GR . . . .
H17C H 0.521180 0.709763 0.913921 0.042 Uiso 1 1 calc GR . . . .
C18 C 0.8764(2) 0.73670(19) 0.75570(16) 0.0139(9) Uani 1 1 d . . . . .
C19 C 0.8892(2) 0.76633(19) 0.81175(16) 0.0144(9) Uani 1 1 d . . . . .
C20 C 0.9523(2) 0.7602(2) 0.85483(17) 0.0218(10) Uani 1 1 d . . . . .
H20 H 0.994671 0.731702 0.852477 0.026 Uiso 1 1 calc R . . . .
C21 C 0.9476(2) 0.8006(2) 0.90270(17) 0.0213(10) Uani 1 1 d . . . . .
H21 H 0.986045 0.801668 0.936495 0.026 Uiso 1 1 calc R . . . .
C22 C 0.8816(2) 0.83858(19) 0.89584(16) 0.0154(9) Uani 1 1 d . . . . .
C23 C 0.8562(2) 0.88560(19) 0.93685(17) 0.0187(9) Uani 1 1 d . . . . .
C24 C 0.9108(2) 0.9162(2) 0.97736(18) 0.0247(10) Uani 1 1 d . . . . .
H24 H 0.965220 0.907703 0.978134 0.030 Uiso 1 1 calc R . . . .
C25 C 0.8861(3) 0.9592(2) 1.01666(19) 0.0334(12) Uani 1 1 d . . . . .
H25 H 0.923847 0.980214 1.044143 0.040 Uiso 1 1 calc R . . . .
C26 C 0.8076(3) 0.9717(2) 1.0163(2) 0.0361(13) Uani 1 1 d . . . . .
H26 H 0.791224 1.000439 1.044034 0.043 Uiso 1 1 calc R . . . .
C27 C 0.7526(3) 0.9427(2) 0.9758(2) 0.0321(12) Uani 1 1 d . . . . .
H27 H 0.698440 0.952077 0.975108 0.038 Uiso 1 1 calc R . . . .
C28 C 0.7764(2) 0.8997(2) 0.93623(18) 0.0261(11) Uani 1 1 d . . . . .
H28 H 0.738287 0.879657 0.908362 0.031 Uiso 1 1 calc R . . . .
C29 C 0.8942(2) 0.6776(2) 0.67040(17) 0.0178(9) Uani 1 1 d . . . . .
C30 C 0.9525(2) 0.6813(2) 0.62587(17) 0.0265(11) Uani 1 1 d . . . . .
H30A H 0.973147 0.724797 0.624962 0.040 Uiso 1 1 calc GR . . . .
H30B H 0.925785 0.669851 0.586931 0.040 Uiso 1 1 calc GR . . . .
H30C H 0.995940 0.651542 0.637245 0.040 Uiso 1 1 calc GR . . . .
C31 C 0.8736(2) 0.60820(19) 0.68165(18) 0.0257(10) Uani 1 1 d . . . . .
H31A H 0.853673 0.587538 0.644405 0.038 Uiso 1 1 calc GR . . . .
H31B H 0.833180 0.606796 0.707769 0.038 Uiso 1 1 calc GR . . . .
H31C H 0.920636 0.585752 0.699986 0.038 Uiso 1 1 calc GR . . . .
C32 C 0.8220(2) 0.72215(19) 0.65688(16) 0.0165(9) Uani 1 1 d . . . . .
C33 C 0.8403(2) 0.78577(19) 0.62991(17) 0.0246(10) Uani 1 1 d . . . . .
H33A H 0.794719 0.814081 0.628608 0.037 Uiso 1 1 calc GR . . . .
H33B H 0.852332 0.778746 0.590055 0.037 Uiso 1 1 calc GR . . . .
H33C H 0.885639 0.805434 0.653703 0.037 Uiso 1 1 calc GR . . . .
C34 C 0.7502(2) 0.69074(19) 0.62332(16) 0.0190(10) Uani 1 1 d . . . . .
H34A H 0.763571 0.673095 0.586585 0.028 Uiso 1 1 calc GR . . . .
H34B H 0.708287 0.722448 0.614654 0.028 Uiso 1 1 calc GR . . . .
H34C H 0.732159 0.656328 0.647006 0.028 Uiso 1 1 calc GR . . . .
C35 C 0.5948(2) 0.5714(2) 0.82601(18) 0.0230(10) Uani 1 1 d . . . . .
C36 C 0.6167(2) 0.5354(2) 0.77989(18) 0.0252(11) Uani 1 1 d . . . . .
H36 H 0.622592 0.490501 0.784374 0.030 Uiso 1 1 calc R . . . .
C37 C 0.6300(2) 0.5634(2) 0.72802(17) 0.0192(10) Uani 1 1 d . . . . .
C38 C 0.6483(3) 0.5179(2) 0.68027(18) 0.0339(12) Uani 1 1 d D . . . .
C39 C 0.5725(3) 0.5357(2) 0.8783(2) 0.0426(14) Uani 1 1 d D . . . .
C40 C 0.7846(2) 0.63192(19) 0.85006(18) 0.0193(10) Uani 1 1 d . . . . .
C41 C 0.7738(2) 0.6543(2) 0.90466(17) 0.0237(10) Uani 1 1 d . . . . .
H41 H 0.800529 0.634391 0.938719 0.028 Uiso 1 1 calc R . . . .
C42 C 0.7236(2) 0.7061(2) 0.91055(17) 0.0204(10) Uani 1 1 d . . . . .
C43 C 0.7256(2) 0.7305(2) 0.97351(18) 0.0247(11) Uani 1 1 d . . . . .
C44 C 0.8458(3) 0.5794(2) 0.84669(19) 0.0268(11) Uani 1 1 d . . . . .
C45 C 0.5654(2) 0.8095(2) 0.66213(18) 0.0206(10) Uani 1 1 d . . . . .
C46 C 0.5719(2) 0.8668(2) 0.69301(19) 0.0277(11) Uani 1 1 d . . . . .
H46 H 0.555668 0.905204 0.673118 0.033 Uiso 1 1 calc R . . . .
C47 C 0.6011(2) 0.8691(2) 0.75130(19) 0.0204(10) Uani 1 1 d . . . . .
C48 C 0.6057(2) 0.9329(2) 0.78251(19) 0.0305(11) Uani 1 1 d D . . . .
C49 C 0.5328(2) 0.8115(2) 0.59747(18) 0.0278(11) Uani 1 1 d D . . . .
C50 C 1.1065(2) 0.6146(2) 0.87316(19) 0.0280(11) Uani 1 1 d . . . . .
C51 C 1.1095(3) 0.5556(2) 0.8460(2) 0.0347(12) Uani 1 1 d . . . . .
H51 H 1.105625 0.517714 0.868049 0.042 Uiso 1 1 calc R . . . .
C52 C 1.1181(2) 0.5514(2) 0.7876(2) 0.0279(11) Uani 1 1 d . . . . .
C53 C 1.0967(3) 0.6159(2) 0.9377(2) 0.0405(14) Uani 1 1 d D . . . .
C54 C 1.1175(3) 0.4854(2) 0.7588(2) 0.0485(16) Uani 1 1 d D . . . .
C55 C 1.1779(2) 0.7011(2) 0.62063(17) 0.0211(10) Uani 1 1 d . . . . .
C56 C 1.2302(2) 0.7514(2) 0.62442(17) 0.0209(10) Uani 1 1 d . . . . .
H56 H 1.248706 0.766421 0.589884 0.025 Uiso 1 1 calc R . . . .
C57 C 1.2561(2) 0.78042(19) 0.67722(18) 0.0197(10) Uani 1 1 d . . . . .
C58 C 1.3136(3) 0.8364(2) 0.6769(2) 0.0278(11) Uani 1 1 d . . . . .
C59 C 1.1528(3) 0.6712(2) 0.5602(2) 0.0335(12) Uani 1 1 d . . . . .
C60 C 1.0795(2) 0.8496(2) 0.70130(19) 0.0208(10) Uani 1 1 d . . . . .
C61 C 1.1007(2) 0.8856(2) 0.75205(19) 0.0249(10) Uani 1 1 d . . . . .
H61 H 1.098611 0.930842 0.749884 0.030 Uiso 1 1 calc R . . . .
C62 C 1.1245(2) 0.8565(2) 0.80529(19) 0.0238(10) Uani 1 1 d . . . . .
C63 C 1.1425(3) 0.8987(2) 0.8599(2) 0.0323(12) Uani 1 1 d . . . . .
C64 C 1.0594(3) 0.8862(2) 0.6435(2) 0.0308(11) Uani 1 1 d . . . . .
F1 F 0.71469(15) 0.68375(12) 1.01087(10) 0.0364(7) Uani 1 1 d . . . . .
F2 F 0.79513(13) 0.75718(12) 0.99255(10) 0.0293(6) Uani 1 1 d . . . . .
F3 F 0.67088(14) 0.77478(13) 0.97781(10) 0.0354(7) Uani 1 1 d . . . . .
F4 F 0.87046(17) 0.55251(14) 0.89796(12) 0.0521(9) Uani 1 1 d . . . . .
F5 F 0.90909(14) 0.60282(12) 0.82622(11) 0.0379(7) Uani 1 1 d . . . . .
F6 F 0.81802(15) 0.53328(12) 0.81002(12) 0.0408(7) Uani 1 1 d . . . . .
F7 F 0.6805(8) 0.4642(4) 0.6976(3) 0.070(3) Uani 0.571(15) 1 d D U P A 1
F8 F 0.6839(6) 0.5438(7) 0.6394(5) 0.035(3) Uani 0.571(15) 1 d D U P A 1
F9 F 0.5743(4) 0.4993(5) 0.6504(3) 0.055(3) Uani 0.571(15) 1 d D U P A 1
F7' F 0.7248(6) 0.4919(6) 0.6995(3) 0.047(3) Uani 0.429(15) 1 d D U P A 2
F8' F 0.6601(8) 0.5454(9) 0.6302(5) 0.030(3) Uani 0.429(15) 1 d D U P A 2
F9' F 0.6066(8) 0.4669(5) 0.6704(5) 0.052(4) Uani 0.429(15) 1 d D U P A 2
F10 F 0.6405(11) 0.5027(13) 0.9010(9) 0.046(7) Uani 0.165(13) 1 d D U P B 3
F11 F 0.5145(16) 0.4930(15) 0.8772(13) 0.109(12) Uani 0.165(13) 1 d D U P B 3
F12 F 0.5671(15) 0.5735(14) 0.9257(11) 0.021(6) Uani 0.165(13) 1 d D U P B 3
F10' F 0.5991(5) 0.4767(2) 0.8845(3) 0.073(2) Uani 0.835(13) 1 d D U P B 4
F11' F 0.4927(2) 0.5283(3) 0.87152(18) 0.0549(17) Uani 0.835(13) 1 d D U P B 4
F12' F 0.5908(4) 0.5674(4) 0.9275(3) 0.0579(19) Uani 0.835(13) 1 d D U P B 4
F13 F 0.5689(8) 0.7671(6) 0.5669(6) 0.035(3) Uani 0.47(3) 1 d D U P C 5
F14 F 0.4575(5) 0.7956(10) 0.5869(7) 0.045(4) Uani 0.47(3) 1 d D U P C 5
F15 F 0.5437(15) 0.8663(5) 0.5706(5) 0.064(4) Uani 0.47(3) 1 d D U P C 5
F13' F 0.5845(7) 0.7908(11) 0.5647(5) 0.053(3) Uani 0.53(3) 1 d D U P C 6
F14' F 0.4694(7) 0.7731(6) 0.5859(6) 0.039(3) Uani 0.53(3) 1 d D U P C 6
F15' F 0.5066(10) 0.8687(3) 0.5787(5) 0.051(3) Uani 0.53(3) 1 d D U P C 6
F16 F 0.5753(7) 0.9301(3) 0.8343(4) 0.054(2) Uani 0.71(2) 1 d D U P D 7
F17 F 0.6800(3) 0.9495(5) 0.7983(5) 0.051(2) Uani 0.71(2) 1 d D U P D 7
F18 F 0.5679(6) 0.9811(3) 0.7540(3) 0.056(2) Uani 0.71(2) 1 d D U P D 7
F16' F 0.5433(9) 0.9428(9) 0.8084(12) 0.060(6) Uani 0.29(2) 1 d D U P D 8
F17' F 0.6717(8) 0.9432(11) 0.8190(8) 0.033(4) Uani 0.29(2) 1 d D U P D 8
F18' F 0.6064(16) 0.9804(7) 0.7416(6) 0.049(5) Uani 0.29(2) 1 d D U P D 8
F19 F 1.32290(15) 0.85613(13) 0.62348(11) 0.0445(8) Uani 1 1 d . . . . .
F20 F 1.38459(14) 0.82100(12) 0.70395(11) 0.0363(7) Uani 1 1 d . . . . .
F21 F 1.28942(15) 0.88645(12) 0.70554(13) 0.0445(8) Uani 1 1 d . . . . .
F22 F 1.20372(16) 0.68069(16) 0.52315(12) 0.0635(10) Uani 1 1 d . . . . .
F23 F 1.1425(2) 0.60900(15) 0.56307(13) 0.0718(11) Uani 1 1 d . . . . .
F24 F 1.08470(16) 0.69489(17) 0.53607(12) 0.0634(10) Uani 1 1 d . . . . .
F25 F 1.1898(8) 0.4763(8) 0.7441(12) 0.052(4) Uani 0.41(4) 1 d D U P E 9
F26 F 1.1040(12) 0.4356(8) 0.7935(9) 0.047(4) Uani 0.41(4) 1 d D U P E 9
F27 F 1.0618(12) 0.4787(12) 0.7121(8) 0.067(5) Uani 0.41(4) 1 d D U P E 9
F25' F 1.1693(10) 0.4803(6) 0.7200(8) 0.052(3) Uani 0.59(4) 1 d D U P E 10
F26' F 1.1304(13) 0.4375(6) 0.7976(6) 0.068(4) Uani 0.59(4) 1 d D U P E 10
F27' F 1.0471(6) 0.4764(8) 0.7261(7) 0.062(3) Uani 0.59(4) 1 d D U P E 10
F28 F 1.1669(5) 0.6273(11) 0.9689(5) 0.065(3) Uani 0.61(4) 1 d D U P F 11
F29 F 1.0476(11) 0.6611(7) 0.9505(6) 0.062(3) Uani 0.61(4) 1 d D U P F 11
F30 F 1.0709(11) 0.5605(4) 0.9568(6) 0.059(3) Uani 0.61(4) 1 d D U P F 11
F28' F 1.1503(12) 0.6542(12) 0.9703(7) 0.055(5) Uani 0.39(4) 1 d D U P F 12
F29' F 1.0266(8) 0.6412(11) 0.9451(8) 0.044(4) Uani 0.39(4) 1 d D U P F 12
F30' F 1.1027(17) 0.5600(6) 0.9662(8) 0.060(5) Uani 0.39(4) 1 d D U P F 12
F31 F 1.21813(16) 0.89704(14) 0.88115(12) 0.0480(8) Uani 1 1 d . . . . .
F32 F 1.1253(2) 0.95923(13) 0.84998(14) 0.0715(11) Uani 1 1 d . . . . .
F33 F 1.1048(2) 0.87938(16) 0.90231(13) 0.0747(12) Uani 1 1 d . . . . .
F34 F 1.12301(16) 0.89113(14) 0.61686(12) 0.0523(9) Uani 1 1 d . . . . .
F35 F 1.03451(17) 0.94507(13) 0.65047(13) 0.0529(8) Uani 1 1 d . . . . .
F36 F 1.00570(19) 0.85654(15) 0.60752(13) 0.0675(10) Uani 1 1 d . . . . .
N1 N 0.32553(18) 0.68754(15) 0.82192(14) 0.0177(8) Uani 1 1 d . . . . .
N2 N 0.44196(17) 0.71970(15) 0.80861(13) 0.0145(7) Uani 1 1 d . . . . .
N3 N 0.80935(18) 0.73767(15) 0.71833(13) 0.0155(8) Uani 1 1 d . . . . .
N4 N 0.92985(17) 0.70536(16) 0.72826(13) 0.0162(8) Uani 1 1 d . . . . .
O1 O 1.00016(14) 0.69181(13) 0.75198(11) 0.0179(6) Uani 1 1 d . . . . .
O2 O 1.13549(15) 0.79781(13) 0.81582(11) 0.0198(7) Uani 1 1 d . . . . .
O3 O 1.07726(15) 0.79050(13) 0.69685(12) 0.0210(7) Uani 1 1 d . . . . .
O4 O 1.23970(14) 0.76667(12) 0.72745(11) 0.0175(6) Uani 1 1 d . . . . .
O5 O 1.14548(15) 0.67637(13) 0.66097(12) 0.0213(7) Uani 1 1 d . . . . .
O6 O 1.12533(15) 0.59570(13) 0.75192(12) 0.0233(7) Uani 1 1 d . . . . .
O7 O 1.11032(15) 0.66858(13) 0.85116(12) 0.0197(7) Uani 1 1 d . . . . .
O8 O 0.74369(14) 0.76140(13) 0.73046(11) 0.0165(6) Uani 1 1 d . . . . .
O9 O 0.50169(14) 0.73266(13) 0.78226(11) 0.0183(6) Uani 1 1 d . . . . .
O10 O 0.75070(14) 0.65044(12) 0.80093(11) 0.0164(6) Uani 1 1 d . . . . .
O11 O 0.68024(14) 0.73489(13) 0.87245(11) 0.0170(6) Uani 1 1 d . . . . .
O12 O 0.62525(14) 0.82381(13) 0.78490(11) 0.0175(6) Uani 1 1 d . . . . .
O13 O 0.58374(14) 0.75447(13) 0.68135(11) 0.0174(6) Uani 1 1 d . . . . .
O14 O 0.58919(15) 0.63075(13) 0.82849(12) 0.0207(7) Uani 1 1 d . . . . .
O15 O 0.62898(15) 0.62119(13) 0.71427(11) 0.0178(6) Uani 1 1 d . . . . .
O16 O 0.25504(14) 0.66402(13) 0.81103(11) 0.0180(6) Uani 1 1 d . . . . .
S1 S 0.82398(6) 0.82352(5) 0.83044(4) 0.0172(2) Uani 1 1 d . . . . .
S2 S 0.43898(6) 0.66714(5) 0.68087(4) 0.0200(2) Uani 1 1 d . . . . .

loop_
_atom_site_aniso_label
_atom_site_aniso_U_11
_atom_site_aniso_U_22
_atom_site_aniso_U_33
_atom_site_aniso_U_23
_atom_site_aniso_U_13
_atom_site_aniso_U_12
Tb1 0.01047(10) 0.01446(11) 0.01795(11) -0.00246(9) 0.00156(8) -0.00027(9)
Tb2 0.01097(10) 0.01399(11) 0.01273(10) -0.00194(8) 0.00089(7) 0.00118(9)
C1 0.012(2) 0.017(2) 0.019(2) 0.0007(18) 0.0011(17) 0.0046(19)
C2 0.0105(19) 0.016(2) 0.014(2) -0.0022(18) 0.0000(16) 0.0033(19)
C3 0.013(2) 0.015(2) 0.021(2) 0.0015(18) 0.0029(17) 0.0014(19)
C4 0.016(2) 0.013(2) 0.026(2) 0.0004(19) -0.0006(18) -0.0013(19)
C5 0.021(2) 0.013(2) 0.018(2) -0.0028(18) -0.0012(18) -0.0001(19)
C6 0.023(2) 0.012(2) 0.018(2) -0.0012(18) 0.0042(18) 0.0023(19)
C7 0.027(2) 0.017(2) 0.019(2) -0.0024(19) -0.0001(19) -0.005(2)
C8 0.043(3) 0.021(3) 0.016(2) -0.006(2) -0.001(2) -0.003(2)
C9 0.044(3) 0.025(3) 0.018(3) 0.001(2) 0.011(2) 0.008(2)
C10 0.028(3) 0.031(3) 0.028(3) 0.000(2) 0.012(2) 0.002(2)
C11 0.024(2) 0.030(3) 0.020(2) -0.008(2) -0.0002(19) -0.003(2)
C12 0.014(2) 0.034(3) 0.018(2) -0.007(2) -0.0011(17) -0.002(2)
C13 0.023(2) 0.041(3) 0.023(3) -0.014(2) 0.006(2) 0.000(2)
C14 0.032(3) 0.046(3) 0.023(3) 0.001(2) 0.003(2) -0.001(3)
C15 0.011(2) 0.025(3) 0.017(2) -0.0106(19) 0.0005(17) 0.0027(19)
C16 0.022(2) 0.029(3) 0.025(3) -0.013(2) -0.0017(19) -0.003(2)
C17 0.015(2) 0.045(3) 0.023(3) -0.013(2) -0.0026(18) -0.001(2)
C18 0.011(2) 0.014(2) 0.016(2) -0.0013(18) 0.0023(17) -0.0007(18)
C19 0.014(2) 0.015(2) 0.014(2) 0.0010(18) 0.0023(17) -0.0010(19)
C20 0.017(2) 0.029(3) 0.020(2) -0.009(2) 0.0012(18) 0.001(2)
C21 0.018(2) 0.033(3) 0.012(2) -0.003(2) -0.0030(17) -0.002(2)
C22 0.014(2) 0.020(2) 0.013(2) -0.0017(18) 0.0019(17) -0.0043(19)
C23 0.022(2) 0.016(2) 0.017(2) 0.0005(18) 0.0028(18) -0.001(2)
C24 0.026(2) 0.023(3) 0.024(3) -0.004(2) -0.002(2) 0.000(2)
C25 0.046(3) 0.030(3) 0.022(3) -0.007(2) -0.003(2) 0.001(3)
C26 0.054(3) 0.028(3) 0.028(3) -0.010(2) 0.011(3) 0.009(3)
C27 0.034(3) 0.027(3) 0.037(3) -0.004(2) 0.011(2) 0.009(2)
C28 0.023(2) 0.028(3) 0.026(3) -0.004(2) 0.001(2) 0.003(2)
C29 0.013(2) 0.025(2) 0.015(2) -0.0080(19) 0.0000(17) -0.002(2)
C30 0.020(2) 0.039(3) 0.022(2) -0.014(2) 0.0048(19) -0.003(2)
C31 0.028(2) 0.024(3) 0.025(3) -0.005(2) 0.002(2) 0.000(2)
C32 0.012(2) 0.023(2) 0.015(2) -0.0036(18) 0.0025(16) -0.0019(19)
C33 0.029(2) 0.025(3) 0.020(2) 0.000(2) 0.0013(19) -0.005(2)
C34 0.017(2) 0.024(2) 0.014(2) -0.0050(19) -0.0039(17) -0.003(2)
C35 0.018(2) 0.024(3) 0.028(3) 0.002(2) 0.0060(19) 0.002(2)
C36 0.033(3) 0.014(2) 0.031(3) -0.004(2) 0.012(2) -0.001(2)
C37 0.017(2) 0.019(3) 0.020(2) -0.008(2) -0.0016(18) 0.001(2)
C38 0.055(4) 0.023(3) 0.024(3) -0.011(2) 0.006(3) 0.000(3)
C39 0.065(4) 0.027(3) 0.041(3) 0.003(3) 0.026(3) 0.006(3)
C40 0.016(2) 0.019(2) 0.023(2) 0.003(2) 0.0044(18) 0.003(2)
C41 0.025(2) 0.032(3) 0.013(2) 0.004(2) -0.0024(18) 0.011(2)
C42 0.017(2) 0.027(3) 0.017(2) -0.004(2) 0.0026(18) -0.004(2)
C43 0.021(2) 0.033(3) 0.019(2) -0.003(2) -0.0001(19) -0.002(2)
C44 0.030(3) 0.027(3) 0.021(3) 0.000(2) -0.002(2) 0.008(2)
C45 0.010(2) 0.026(3) 0.025(3) 0.008(2) 0.0010(18) -0.002(2)
C46 0.031(3) 0.020(3) 0.030(3) 0.006(2) -0.004(2) 0.000(2)
C47 0.013(2) 0.018(2) 0.031(3) 0.001(2) 0.0030(19) 0.002(2)
C48 0.033(3) 0.021(3) 0.036(3) -0.001(2) -0.002(2) 0.000(2)
C49 0.025(3) 0.032(3) 0.026(3) 0.009(2) 0.001(2) 0.001(2)
C50 0.017(2) 0.035(3) 0.032(3) 0.006(2) 0.005(2) -0.003(2)
C51 0.036(3) 0.026(3) 0.045(3) 0.015(2) 0.014(2) 0.003(2)
C52 0.019(2) 0.016(3) 0.050(3) -0.001(2) 0.010(2) -0.002(2)
C53 0.044(3) 0.038(3) 0.041(3) 0.018(3) 0.010(3) 0.006(3)
C54 0.056(4) 0.021(3) 0.075(5) -0.001(3) 0.033(4) -0.007(3)
C55 0.017(2) 0.027(3) 0.020(2) -0.003(2) 0.0023(18) 0.010(2)
C56 0.020(2) 0.025(3) 0.018(2) 0.002(2) 0.0054(18) 0.000(2)
C57 0.013(2) 0.016(2) 0.030(3) 0.002(2) 0.0012(18) 0.0045(19)
C58 0.023(2) 0.028(3) 0.032(3) 0.001(2) 0.006(2) -0.005(2)
C59 0.028(3) 0.045(3) 0.028(3) -0.007(2) 0.002(2) -0.005(3)
C60 0.010(2) 0.022(3) 0.031(3) 0.003(2) 0.0057(19) 0.000(2)
C61 0.027(2) 0.015(2) 0.032(3) 0.003(2) 0.002(2) 0.005(2)
C62 0.017(2) 0.019(3) 0.036(3) -0.009(2) 0.004(2) -0.004(2)
C63 0.034(3) 0.024(3) 0.039(3) -0.014(2) 0.006(2) -0.006(2)
C64 0.028(3) 0.025(3) 0.039(3) 0.004(2) 0.003(2) -0.001(2)
F1 0.0485(17) 0.0427(17) 0.0190(14) 0.0025(13) 0.0082(12) -0.0111(15)
F2 0.0260(14) 0.0402(16) 0.0196(14) -0.0035(12) -0.0047(11) -0.0039(13)
F3 0.0318(14) 0.0514(18) 0.0221(14) -0.0126(13) 0.0006(11) 0.0141(14)
F4 0.064(2) 0.060(2) 0.0321(17) 0.0159(15) 0.0061(15) 0.0451(17)
F5 0.0202(13) 0.0434(18) 0.0515(18) -0.0009(14) 0.0099(13) 0.0091(13)
F6 0.0361(16) 0.0232(15) 0.060(2) -0.0099(14) -0.0032(14) 0.0104(13)
F7 0.130(8) 0.031(4) 0.050(4) -0.013(3) 0.021(5) 0.026(5)
F8 0.034(5) 0.034(4) 0.042(5) -0.015(4) 0.019(4) -0.012(4)
F9 0.062(4) 0.060(5) 0.044(4) -0.042(4) 0.016(3) -0.028(4)
F7' 0.062(6) 0.048(6) 0.030(4) -0.017(4) 0.003(4) 0.029(5)
F8' 0.044(7) 0.029(5) 0.018(4) -0.012(4) 0.004(4) 0.000(5)
F9' 0.074(7) 0.030(5) 0.058(6) -0.026(5) 0.032(5) -0.029(5)
F10 0.058(10) 0.045(10) 0.037(9) 0.031(7) 0.018(7) 0.016(8)
F11 0.123(15) 0.105(15) 0.097(14) 0.009(9) 0.008(9) -0.016(10)
F12 0.022(9) 0.027(9) 0.016(9) 0.003(7) 0.009(6) 0.018(7)
F10' 0.126(5) 0.031(3) 0.080(4) 0.030(2) 0.071(4) 0.029(3)
F11' 0.059(3) 0.054(3) 0.060(3) 0.002(2) 0.037(2) -0.024(2)
F12' 0.078(5) 0.062(4) 0.035(3) 0.010(3) 0.014(3) -0.011(3)
F13 0.042(5) 0.041(5) 0.023(4) 0.004(4) 0.007(3) 0.004(4)
F14 0.021(4) 0.084(8) 0.030(4) 0.000(6) 0.000(3) 0.018(5)
F15 0.102(9) 0.051(5) 0.035(4) 0.022(4) -0.008(5) -0.007(5)
F13' 0.036(5) 0.109(8) 0.019(3) 0.022(5) 0.013(3) 0.024(5)
F14' 0.041(5) 0.040(5) 0.029(4) 0.009(4) -0.017(4) -0.001(4)
F15' 0.071(7) 0.034(4) 0.038(5) 0.014(3) -0.024(4) 0.010(4)
F16 0.080(5) 0.030(3) 0.060(4) -0.011(3) 0.032(4) 0.006(3)
F17 0.036(3) 0.037(4) 0.077(5) -0.028(4) -0.002(3) -0.007(2)
F18 0.070(5) 0.024(3) 0.065(4) -0.014(2) -0.023(3) 0.021(3)
F16' 0.047(7) 0.045(8) 0.093(10) -0.028(7) 0.025(7) 0.012(6)
F17' 0.041(7) 0.027(7) 0.027(7) -0.012(6) -0.017(5) 0.012(6)
F18' 0.082(10) 0.011(6) 0.048(7) 0.003(5) -0.011(6) 0.004(6)
F19 0.0516(18) 0.0460(19) 0.0365(17) 0.0125(14) 0.0083(14) -0.0251(15)
F20 0.0204(14) 0.0418(17) 0.0461(17) 0.0009(14) 0.0017(13) -0.0103(13)
F21 0.0408(17) 0.0227(16) 0.074(2) -0.0133(15) 0.0225(16) -0.0110(13)
F22 0.0488(18) 0.114(3) 0.0318(17) -0.0333(18) 0.0206(15) -0.0284(19)
F23 0.125(3) 0.047(2) 0.040(2) -0.0226(17) -0.002(2) -0.020(2)
F24 0.0426(18) 0.111(3) 0.0314(17) -0.0233(18) -0.0148(14) 0.0198(19)
F25 0.061(6) 0.034(5) 0.067(9) -0.009(6) 0.032(6) -0.002(5)
F26 0.045(7) 0.020(6) 0.083(7) 0.006(5) 0.030(5) 0.002(5)
F27 0.087(8) 0.045(6) 0.073(8) -0.017(6) 0.031(7) -0.020(6)
F25' 0.063(5) 0.027(4) 0.072(7) -0.015(4) 0.034(5) 0.003(4)
F26' 0.083(8) 0.018(4) 0.106(6) 0.005(4) 0.024(5) -0.005(5)
F27' 0.067(5) 0.046(5) 0.077(6) -0.033(5) 0.028(5) -0.034(4)
F28 0.064(4) 0.096(8) 0.033(4) 0.011(5) 0.000(3) -0.004(5)
F29 0.089(6) 0.062(5) 0.044(4) 0.004(4) 0.032(5) 0.015(5)
F30 0.075(7) 0.061(5) 0.044(5) 0.031(3) 0.020(5) -0.010(4)
F28' 0.064(7) 0.070(8) 0.031(5) 0.001(6) 0.002(5) -0.013(6)
F29' 0.042(6) 0.063(8) 0.031(5) 0.003(6) 0.019(4) 0.002(5)
F30' 0.079(9) 0.061(7) 0.042(6) 0.015(5) 0.009(6) 0.001(6)
F31 0.0411(17) 0.049(2) 0.0499(19) -0.0236(16) -0.0071(14) -0.0021(16)
F32 0.111(3) 0.0246(18) 0.066(2) -0.0220(16) -0.032(2) 0.0225(19)
F33 0.091(3) 0.088(3) 0.055(2) -0.0484(19) 0.045(2) -0.053(2)
F34 0.0454(18) 0.066(2) 0.0498(19) 0.0270(16) 0.0215(15) 0.0104(16)
F35 0.066(2) 0.0402(19) 0.054(2) 0.0231(15) 0.0126(17) 0.0275(17)
F36 0.077(2) 0.066(2) 0.047(2) 0.0323(18) -0.0359(16) -0.042(2)
N1 0.0094(17) 0.018(2) 0.025(2) -0.0024(16) 0.0029(15) -0.0003(16)
N2 0.0099(16) 0.0193(19) 0.0145(18) -0.0030(15) 0.0017(14) 0.0015(16)
N3 0.0145(18) 0.0163(19) 0.0158(19) -0.0006(15) 0.0029(14) 0.0029(16)
N4 0.0119(17) 0.022(2) 0.0148(18) -0.0021(16) 0.0024(14) 0.0028(16)
O1 0.0068(13) 0.0285(17) 0.0176(15) -0.0023(13) -0.0007(11) 0.0030(13)
O2 0.0198(15) 0.0174(17) 0.0215(16) -0.0042(13) 0.0005(12) 0.0024(14)
O3 0.0185(15) 0.0197(17) 0.0240(16) 0.0006(14) 0.0005(12) 0.0010(14)
O4 0.0154(14) 0.0176(16) 0.0193(16) -0.0018(13) 0.0021(12) -0.0030(13)
O5 0.0172(15) 0.0215(17) 0.0258(17) -0.0067(14) 0.0051(13) -0.0033(13)
O6 0.0206(16) 0.0167(17) 0.0339(18) -0.0030(14) 0.0087(14) -0.0030(14)
O7 0.0139(14) 0.0213(17) 0.0240(17) 0.0028(14) 0.0033(12) 0.0001(13)
O8 0.0094(14) 0.0221(16) 0.0176(15) -0.0016(13) 0.0002(11) 0.0026(13)
O9 0.0102(14) 0.0263(17) 0.0192(15) -0.0031(13) 0.0047(12) -0.0008(13)
O10 0.0142(14) 0.0194(16) 0.0152(15) 0.0012(13) 0.0003(12) 0.0036(13)
O11 0.0152(14) 0.0223(16) 0.0124(15) -0.0023(13) -0.0024(12) 0.0017(13)
O12 0.0139(14) 0.0142(16) 0.0235(16) -0.0052(13) -0.0008(12) -0.0012(13)
O13 0.0124(14) 0.0224(17) 0.0169(15) 0.0012(13) 0.0001(12) 0.0023(13)
O14 0.0220(16) 0.0171(17) 0.0241(17) -0.0023(13) 0.0075(13) -0.0003(14)
O15 0.0219(15) 0.0147(16) 0.0161(15) -0.0022(12) -0.0003(12) 0.0017(14)
O16 0.0095(14) 0.0224(17) 0.0221(16) 0.0011(13) 0.0020(12) -0.0022(13)
S1 0.0149(5) 0.0188(6) 0.0172(5) -0.0044(5) -0.0002(4) 0.0020(5)
S2 0.0156(5) 0.0260(6) 0.0187(6) -0.0074(5) 0.0040(4) -0.0060(5)

loop_
_atom_type_symbol
_atom_type_description
_atom_type_scat_dispersion_real
_atom_type_scat_dispersion_imag
_atom_type_scat_source
C C 0.0033 0.0016 'International Tables Vol C Tables 4.2.6.8 and 6.1.1.4'
H H 0.0000 0.0000 'International Tables Vol C Tables 4.2.6.8 and 6.1.1.4'
F F 0.0171 0.0103 'International Tables Vol C Tables 4.2.6.8 and 6.1.1.4'
N N 0.0061 0.0033 'International Tables Vol C Tables 4.2.6.8 and 6.1.1.4'
O O 0.0106 0.0060 'International Tables Vol C Tables 4.2.6.8 and 6.1.1.4'
S S 0.1246 0.1234 'International Tables Vol C Tables 4.2.6.8 and 6.1.1.4'
Tb Tb -0.1723 4.1537 'International Tables Vol C Tables 4.2.6.8 and 6.1.1.4'

loop_
_geom_angle_atom_site_label_1
_geom_angle_atom_site_label_2
_geom_angle_atom_site_label_3
_geom_angle
_geom_angle_site_symmetry_3
O1 Tb1 O3 74.00(9) .
O1 Tb1 O4 146.94(9) .
O1 Tb1 O5 96.08(9) .
O1 Tb1 O7 72.68(9) .
O1 Tb1 O16 138.84(9) 1_655
O2 Tb1 O1 93.43(9) .
O2 Tb1 O3 72.46(9) .
O2 Tb1 O4 78.26(9) .
O2 Tb1 O5 140.41(9) .
O2 Tb1 O6 147.65(9) .
O2 Tb1 O7 75.19(9) .
O2 Tb1 O16 94.87(9) 1_655
O3 Tb1 O16 146.52(9) 1_655
O4 Tb1 O3 72.98(9) .
O4 Tb1 O7 133.32(9) .
O4 Tb1 O16 74.14(9) 1_655
O5 Tb1 O3 73.49(9) .
O5 Tb1 O4 72.96(9) .
O5 Tb1 O7 144.15(10) .
O5 Tb1 O16 102.60(9) 1_655
O6 Tb1 O1 78.14(9) .
O6 Tb1 O3 132.32(10) .
O6 Tb1 O4 124.64(8) .
O6 Tb1 O5 71.90(9) .
O6 Tb1 O7 72.48(9) .
O6 Tb1 O16 73.49(9) 1_655
O7 Tb1 O3 131.32(9) .
O7 Tb1 O16 70.72(8) 1_655
O9 Tb2 O8 139.85(9) .
O10 Tb2 O8 72.31(8) .
O10 Tb2 O9 147.68(9) .
O11 Tb2 O8 99.25(9) .
O11 Tb2 O9 93.88(8) .
O11 Tb2 O10 72.94(9) .
O11 Tb2 O13 147.06(9) .
O11 Tb2 O14 72.85(9) .
O11 Tb2 O15 134.81(9) .
O12 Tb2 O8 73.56(8) .
O12 Tb2 O9 74.07(9) .
O12 Tb2 O10 126.85(9) .
O12 Tb2 O11 73.81(9) .
O12 Tb2 O13 73.28(9) .
O12 Tb2 O14 128.63(8) .
O12 Tb2 O15 151.23(9) .
O13 Tb2 O8 72.63(9) .
O13 Tb2 O9 75.81(8) .
O13 Tb2 O10 130.30(8) .
O13 Tb2 O14 129.25(9) .
O13 Tb2 O15 78.12(9) .
O14 Tb2 O8 149.69(9) .
O14 Tb2 O9 70.45(9) .
O14 Tb2 O10 77.42(9) .
O15 Tb2 O8 95.17(8) .
O15 Tb2 O9 102.01(9) .
O15 Tb2 O10 71.19(9) .
O15 Tb2 O14 73.27(9) .
N1 C1 C2 126.6(4) .
N2 C1 C2 126.7(3) .
N2 C1 N1 106.7(3) .
C1 C2 S2 120.1(3) .
C3 C2 C1 128.8(3) .
C3 C2 S2 111.0(3) .
C2 C3 C4 112.9(3) .
C5 C4 C3 113.2(4) .
C4 C5 C6 129.4(4) .
C4 C5 S2 111.3(3) .
C6 C5 S2 119.3(3) .
C7 C6 C5 120.8(3) .
C7 C6 C11 118.4(3) .
C11 C6 C5 120.9(4) .
C8 C7 C6 121.1(4) .
C7 C8 C9 120.2(4) .
C10 C9 C8 119.3(4) .
C9 C10 C11 120.7(4) .
C10 C11 C6 120.2(4) .
C13 C12 C14 110.5(3) .
C13 C12 C15 115.1(4) .
C14 C12 C15 114.3(3) .
N1 C12 C13 110.5(3) .
N1 C12 C14 105.8(3) .
N1 C12 C15 99.6(3) .
C16 C15 C12 113.4(3) .
C17 C15 C12 115.3(3) .
C17 C15 C16 110.8(3) .
N2 C15 C12 100.4(3) .
N2 C15 C16 106.0(3) .
N2 C15 C17 109.9(3) .
N3 C18 C19 126.1(3) .
N3 C18 N4 106.6(3) .
N4 C18 C19 127.2(4) .
C18 C19 S1 120.1(3) .
C20 C19 C18 128.7(4) .
C20 C19 S1 111.0(3) .
C19 C20 C21 112.8(4) .
C22 C21 C20 113.2(4) .
C21 C22 C23 128.7(4) .
C21 C22 S1 111.2(3) .
C23 C22 S1 120.0(3) .
C24 C23 C22 120.6(4) .
C24 C23 C28 118.7(4) .
C28 C23 C22 120.8(4) .
C25 C24 C23 120.1(4) .
C26 C25 C24 120.6(4) .
C27 C26 C25 120.3(4) .
C26 C27 C28 119.8(4) .
C27 C28 C23 120.6(4) .
C30 C29 C32 114.5(3) .
C31 C29 C30 110.5(3) .
C31 C29 C32 114.2(3) .
N4 C29 C30 110.4(3) .
N4 C29 C31 107.1(3) .
N4 C29 C32 99.3(3) .
C33 C32 C29 113.9(3) .
C34 C32 C29 114.5(3) .
C34 C32 C33 111.9(3) .
N3 C32 C29 99.0(3) .
N3 C32 C33 105.1(3) .
N3 C32 C34 111.3(3) .
C36 C35 C39 117.7(4) .
O14 C35 C36 127.1(4) .
O14 C35 C39 115.2(4) .
C37 C36 C35 121.6(4) .
C36 C37 C38 115.8(4) .
O15 C37 C36 129.3(4) .
O15 C37 C38 114.9(3) .
F7 C38 C37 116.4(4) .
F7 C38 F8 111.1(7) .
F7 C38 F9 103.2(5) .
F8 C38 C37 115.1(8) .
F8 C38 F9 104.0(6) .
F9 C38 C37 105.2(4) .
F7' C38 C37 106.7(5) .
F8' C38 C37 115.3(9) .
F8' C38 F7' 100.9(7) .
F9' C38 C37 118.8(5) .
F9' C38 F7' 101.7(6) .
F9' C38 F8' 110.7(9) .
F10 C39 C35 104.7(10) .
F11 C39 C35 125.7(14) .
F11 C39 F10 105.0(12) .
F11 C39 F12 105.8(14) .
F12 C39 C35 113.9(16) .
F12 C39 F10 97.7(11) .
F10' C39 C35 115.3(4) .
F10' C39 F11' 103.4(5) .
F11' C39 C35 108.9(4) .
F12' C39 C35 112.5(5) .
F12' C39 F10' 110.1(6) .
F12' C39 F11' 105.9(5) .
C41 C40 C44 118.1(4) .
O10 C40 C41 127.6(4) .
O10 C40 C44 114.3(3) .
C40 C41 C42 120.9(4) .
C41 C42 C43 114.5(4) .
O11 C42 C41 129.1(4) .
O11 C42 C43 116.4(4) .
F1 C43 C42 112.2(4) .
F1 C43 F2 107.1(3) .
F2 C43 C42 110.6(3) .
F3 C43 C42 112.2(4) .
F3 C43 F1 107.4(3) .
F3 C43 F2 107.0(3) .
F4 C44 C40 113.5(3) .
F4 C44 F5 107.1(4) .
F4 C44 F6 107.4(4) .
F5 C44 C40 110.6(4) .
F6 C44 C40 111.5(4) .
F6 C44 F5 106.3(3) .
C46 C45 C49 118.1(4) .
O13 C45 C46 127.7(4) .
O13 C45 C49 114.2(4) .
C47 C46 C45 121.7(4) .
C46 C47 C48 119.0(4) .
O12 C47 C46 128.5(4) .
O12 C47 C48 112.5(4) .
F16 C48 C47 112.0(4) .
F17 C48 C47 110.3(5) .
F17 C48 F16 104.0(5) .
F17 C48 F18 108.9(6) .
F18 C48 C47 116.6(4) .
F18 C48 F16 104.2(4) .
F16' C48 C47 111.2(7) .
F16' C48 F17' 111.4(10) .
F16' C48 F18' 106.4(8) .
F17' C48 C47 115.2(10) .
F17' C48 F18' 103.2(9) .
F18' C48 C47 108.6(8) .
F13 C49 C45 110.9(7) .
F14 C49 C45 113.1(8) .
F14 C49 F13 103.6(8) .
F14 C49 F15 109.0(8) .
F15 C49 C45 115.1(7) .
F15 C49 F13 104.2(7) .
F13' C49 C45 111.6(6) .
F13' C49 F14' 106.3(8) .
F13' C49 F15' 109.5(6) .
F14' C49 C45 110.9(7) .
F15' C49 C45 113.9(6) .
F15' C49 F14' 104.1(6) .
C51 C50 C53 118.2(4) .
O7 C50 C51 128.1(4) .
O7 C50 C53 113.7(4) .
C52 C51 C50 120.9(4) .
C51 C52 C54 119.1(4) .
O6 C52 C51 128.6(4) .
O6 C52 C54 112.3(4) .
F28 C53 C50 108.4(6) .
F28 C53 F30 107.1(7) .
F29 C53 C50 112.9(7) .
F29 C53 F28 107.9(7) .
F29 C53 F30 107.2(7) .
F30 C53 C50 113.1(6) .
F28' C53 C50 113.0(8) .
F29' C53 C50 110.6(9) .
F29' C53 F28' 104.2(9) .
F30' C53 C50 117.0(9) .
F30' C53 F28' 104.1(9) .
F30' C53 F29' 107.0(9) .
F25 C54 C52 106.5(9) .
F25 C54 F26 106.2(9) .
F26 C54 C52 115.5(11) .
F27 C54 C52 113.7(12) .
F27 C54 F25 111.4(9) .
F27 C54 F26 103.4(11) .
F25' C54 C52 113.1(6) .
F26' C54 C52 113.3(8) .
F26' C54 F25' 108.6(8) .
F26' C54 F27' 108.7(8) .
F27' C54 C52 108.7(8) .
F27' C54 F25' 104.0(7) .
C56 C55 C59 118.0(4) .
O5 C55 C56 128.2(4) .
O5 C55 C59 113.9(4) .
C57 C56 C55 121.4(4) .
C56 C57 C58 117.6(4) .
O4 C57 C56 128.6(4) .
O4 C57 C58 113.8(4) .
F19 C58 C57 113.6(4) .
F19 C58 F20 106.9(3) .
F19 C58 F21 107.4(4) .
F20 C58 C57 111.2(4) .
F20 C58 F21 106.7(4) .
F21 C58 C57 110.7(3) .
F22 C59 C55 113.4(4) .
F22 C59 F24 107.4(4) .
F23 C59 C55 112.4(4) .
F23 C59 F22 106.7(4) .
F23 C59 F24 105.9(4) .
F24 C59 C55 110.5(4) .
C61 C60 C64 117.3(4) .
O3 C60 C61 127.5(4) .
O3 C60 C64 115.2(4) .
C62 C61 C60 121.1(4) .
C61 C62 C63 118.4(4) .
O2 C62 C61 128.2(4) .
O2 C62 C63 113.3(4) .
F31 C63 C62 111.4(4) .
F32 C63 C62 113.4(4) .
F32 C63 F31 106.0(4) .
F33 C63 C62 111.6(4) .
F33 C63 F31 106.2(4) .
F33 C63 F32 107.8(4) .
F34 C64 C60 109.8(4) .
F35 C64 C60 113.5(4) .
F35 C64 F34 106.5(4) .
F36 C64 C60 111.6(4) .
F36 C64 F34 107.3(4) .
F36 C64 F35 107.9(4) .
C1 N1 C12 112.7(3) .
O16 N1 C1 124.3(3) .
O16 N1 C12 122.6(3) .
C1 N2 C15 112.8(3) .
O9 N2 C1 123.5(3) .
O9 N2 C15 122.4(3) .
C18 N3 C32 112.4(3) .
O8 N3 C18 124.3(3) .
O8 N3 C32 122.0(3) .
C18 N4 C29 112.4(3) .
O1 N4 C18 124.5(3) .
O1 N4 C29 122.3(3) .
N4 O1 Tb1 150.1(2) .
C62 O2 Tb1 134.6(3) .
C60 O3 Tb1 132.7(3) .
C57 O4 Tb1 131.9(3) .
C55 O5 Tb1 133.4(3) .
C52 O6 Tb1 135.2(3) .
C50 O7 Tb1 134.1(3) .
N3 O8 Tb2 131.3(2) .
N2 O9 Tb2 148.0(2) .
C40 O10 Tb2 132.3(2) .
C42 O11 Tb2 133.0(3) .
C47 O12 Tb2 134.6(3) .
C45 O13 Tb2 134.3(3) .
C35 O14 Tb2 132.2(2) .
C37 O15 Tb2 130.5(2) .
N1 O16 Tb1 131.4(2) 1_455
C22 S1 C19 91.75(19) .
C5 S2 C2 91.64(18) .

loop_
_geom_bond_atom_site_label_1
_geom_bond_atom_site_label_2
_geom_bond_distance
_geom_bond_site_symmetry_2
Tb1 O1 2.342(2) .
Tb1 O2 2.330(3) .
Tb1 O3 2.390(3) .
Tb1 O4 2.366(2) .
Tb1 O5 2.352(3) .
Tb1 O6 2.335(3) .
Tb1 O7 2.387(3) .
Tb1 O16 2.404(3) 1_655
Tb2 O8 2.422(2) .
Tb2 O9 2.394(2) .
Tb2 O10 2.374(3) .
Tb2 O11 2.345(3) .
Tb2 O12 2.340(3) .
Tb2 O13 2.354(3) .
Tb2 O14 2.360(3) .
Tb2 O15 2.359(3) .
C1 C2 1.426(5) .
C1 N1 1.360(4) .
C1 N2 1.349(5) .
C2 C3 1.371(5) .
C2 S2 1.731(3) .
C3 C4 1.397(5) .
C4 C5 1.374(5) .
C5 C6 1.473(5) .
C5 S2 1.713(4) .
C6 C7 1.383(5) .
C6 C11 1.400(5) .
C7 C8 1.380(5) .
C8 C9 1.384(6) .
C9 C10 1.377(6) .
C10 C11 1.386(5) .
C12 C13 1.517(5) .
C12 C14 1.532(6) .
C12 C15 1.549(5) .
C12 N1 1.495(5) .
C15 C16 1.529(6) .
C15 C17 1.523(5) .
C15 N2 1.500(4) .
C18 C19 1.423(5) .
C18 N3 1.340(5) .
C18 N4 1.355(4) .
C19 C20 1.371(5) .
C19 S1 1.736(4) .
C20 C21 1.402(5) .
C21 C22 1.377(5) .
C22 C23 1.473(5) .
C22 S1 1.715(4) .
C23 C24 1.387(6) .
C23 C28 1.402(5) .
C24 C25 1.385(5) .
C25 C26 1.374(6) .
C26 C27 1.374(6) .
C27 C28 1.383(5) .
C29 C30 1.532(5) .
C29 C31 1.528(5) .
C29 C32 1.551(5) .
C29 N4 1.506(5) .
C32 C33 1.523(5) .
C32 C34 1.514(5) .
C32 N3 1.497(4) .
C35 C36 1.397(5) .
C35 C39 1.512(6) .
C35 O14 1.250(5) .
C36 C37 1.379(5) .
C37 C38 1.522(5) .
C37 O15 1.252(5) .
C38 F7 1.292(6) .
C38 F8 1.309(7) .
C38 F9 1.415(6) .
C38 F7' 1.435(7) .
C38 F8' 1.329(8) .
C38 F9' 1.291(7) .
C39 F10 1.397(9) .
C39 F11 1.339(10) .
C39 F12 1.362(10) .
C39 F10' 1.319(5) .
C39 F11' 1.369(6) .
C39 F12' 1.314(6) .
C40 C41 1.379(5) .
C40 C44 1.531(6) .
C40 O10 1.261(5) .
C41 C42 1.405(5) .
C42 C43 1.534(5) .
C42 O11 1.229(5) .
C43 F1 1.335(5) .
C43 F2 1.337(5) .
C43 F3 1.335(5) .
C44 F4 1.325(5) .
C44 F5 1.337(5) .
C44 F6 1.329(5) .
C45 C46 1.391(6) .
C45 C49 1.518(6) .
C45 O13 1.260(5) .
C46 C47 1.369(6) .
C47 C48 1.516(6) .
C47 O12 1.258(5) .
C48 F16 1.369(6) .
C48 F17 1.324(6) .
C48 F18 1.326(6) .
C48 F16' 1.314(8) .
C48 F17' 1.334(9) .
C48 F18' 1.372(8) .
C49 F13 1.367(8) .
C49 F14 1.327(8) .
C49 F15 1.330(8) .
C49 F13' 1.317(7) .
C49 F14' 1.352(7) .
C49 F15' 1.333(7) .
C50 C51 1.391(6) .
C50 C53 1.520(6) .
C50 O7 1.245(5) .
C51 C52 1.377(6) .
C52 C54 1.533(6) .
C52 O6 1.258(5) .
C53 F28 1.338(7) .
C53 F29 1.329(7) .
C53 F30 1.339(7) .
C53 F28' 1.366(8) .
C53 F29' 1.348(8) .
C53 F30' 1.340(8) .
C54 F25 1.347(8) .
C54 F26 1.353(9) .
C54 F27 1.346(9) .
C54 F25' 1.350(7) .
C54 F26' 1.343(8) .
C54 F27' 1.347(8) .
C55 C56 1.382(6) .
C55 C59 1.534(6) .
C55 O5 1.259(4) .
C56 C57 1.378(5) .
C57 C58 1.535(6) .
C57 O4 1.262(4) .
C58 F19 1.330(5) .
C58 F20 1.331(5) .
C58 F21 1.335(5) .
C59 F22 1.319(5) .
C59 F23 1.319(5) .
C59 F24 1.322(5) .
C60 C61 1.397(6) .
C60 C64 1.534(6) .
C60 O3 1.243(5) .
C61 C62 1.381(6) .
C62 C63 1.535(6) .
C62 O2 1.264(5) .
C63 F31 1.325(5) .
C63 F32 1.315(5) .
C63 F33 1.309(5) .
C64 F34 1.330(5) .
C64 F35 1.323(5) .
C64 F36 1.310(5) .
N1 O16 1.300(4) .
N2 O9 1.292(3) .
N3 O8 1.299(4) .
N4 O1 1.288(4) .

loop_
_geom_torsion_atom_site_label_1
_geom_torsion_atom_site_label_2
_geom_torsion_atom_site_label_3
_geom_torsion_atom_site_label_4
_geom_torsion
_geom_torsion_site_symmetry_4
C1 C2 C3 C4 -179.8(4) .
C1 C2 S2 C5 179.7(3) .
C1 N1 O16 Tb1 -82.4(4) 1_455
C1 N2 O9 Tb2 -107.5(5) .
C2 C1 N1 C12 167.7(4) .
C2 C1 N1 O16 -5.1(6) .
C2 C1 N2 C15 172.8(4) .
C2 C1 N2 O9 5.9(6) .
C2 C3 C4 C5 0.2(5) .
C3 C2 S2 C5 -0.2(3) .
C3 C4 C5 C6 179.2(4) .
C3 C4 C5 S2 -0.3(5) .
C4 C5 C6 C7 20.9(7) .
C4 C5 C6 C11 -158.7(4) .
C4 C5 S2 C2 0.3(3) .
C5 C6 C7 C8 -176.8(4) .
C5 C6 C11 C10 178.2(4) .
C6 C5 S2 C2 -179.3(3) .
C6 C7 C8 C9 -1.6(7) .
C7 C6 C11 C10 -1.4(6) .
C7 C8 C9 C10 -1.2(7) .
C8 C9 C10 C11 2.7(7) .
C9 C10 C11 C6 -1.4(7) .
C11 C6 C7 C8 2.9(6) .
C12 C15 N2 C1 21.9(4) .
C12 C15 N2 O9 -171.1(3) .
C12 N1 O16 Tb1 105.4(4) 1_455
C13 C12 C15 C16 -31.3(5) .
C13 C12 C15 C17 98.0(4) .
C13 C12 C15 N2 -143.9(3) .
C13 C12 N1 C1 146.9(4) .
C13 C12 N1 O16 -40.1(5) .
C14 C12 C15 C16 -160.9(3) .
C14 C12 C15 C17 -31.5(5) .
C14 C12 C15 N2 86.5(4) .
C14 C12 N1 C1 -93.4(4) .
C14 C12 N1 O16 79.5(4) .
C15 C12 N1 C1 25.3(4) .
C15 C12 N1 O16 -161.7(3) .
C15 N2 O9 Tb2 86.8(5) .
C16 C15 N2 C1 -96.4(4) .
C16 C15 N2 O9 70.7(4) .
C17 C15 N2 C1 143.8(4) .
C17 C15 N2 O9 -49.1(5) .
C18 C19 C20 C21 175.3(4) .
C18 C19 S1 C22 -175.2(3) .
C18 N3 O8 Tb2 -89.3(4) .
C18 N4 O1 Tb1 -111.8(5) .
C19 C18 N3 C32 160.5(4) .
C19 C18 N3 O8 -6.5(6) .
C19 C18 N4 C29 177.4(4) .
C19 C18 N4 O1 7.6(6) .
C19 C20 C21 C22 -1.2(5) .
C20 C19 S1 C22 -0.2(3) .
C20 C21 C22 C23 178.8(4) .
C20 C21 C22 S1 1.1(4) .
C21 C22 C23 C24 27.0(6) .
C21 C22 C23 C28 -152.2(4) .
C21 C22 S1 C19 -0.5(3) .
C22 C23 C24 C25 -178.4(4) .
C22 C23 C28 C27 178.3(4) .
C23 C22 S1 C19 -178.5(3) .
C23 C24 C25 C26 0.4(7) .
C24 C23 C28 C27 -1.0(6) .
C24 C25 C26 C27 -1.5(7) .
C25 C26 C27 C28 1.4(7) .
C26 C27 C28 C23 -0.1(7) .
C28 C23 C24 C25 0.8(6) .
C29 C32 N3 C18 29.9(4) .
C29 C32 N3 O8 -162.8(3) .
C29 N4 O1 Tb1 79.4(6) .
C30 C29 C32 C33 -35.6(5) .
C30 C29 C32 C34 94.9(4) .
C30 C29 C32 N3 -146.6(3) .
C30 C29 N4 C18 144.3(3) .
C30 C29 N4 O1 -45.6(5) .
C31 C29 C32 C33 -164.4(3) .
C31 C29 C32 C34 -33.9(4) .
C31 C29 C32 N3 84.6(4) .
C31 C29 N4 C18 -95.4(4) .
C31 C29 N4 O1 74.7(4) .
C32 C29 N4 C18 23.6(4) .
C32 C29 N4 O1 -166.3(3) .
C32 N3 O8 Tb2 104.9(3) .
C33 C32 N3 C18 -88.0(4) .
C33 C32 N3 O8 79.4(4) .
C34 C32 N3 C18 150.7(3) .
C34 C32 N3 O8 -41.9(5) .
C35 C36 C37 C38 -176.2(4) .
C35 C36 C37 O15 3.6(7) .
C36 C35 C39 F10 62.1(14) .
C36 C35 C39 F11 -59(2) .
C36 C35 C39 F12 167.7(12) .
C36 C35 C39 F10' 20.8(8) .
C36 C35 C39 F11' -94.9(5) .
C36 C35 C39 F12' 148.1(6) .
C36 C35 O14 Tb2 -16.1(7) .
C36 C37 C38 F7 -27.1(9) .
C36 C37 C38 F8 -159.8(7) .
C36 C37 C38 F9 86.3(6) .
C36 C37 C38 F7' -69.6(7) .
C36 C37 C38 F8' 179.2(8) .
C36 C37 C38 F9' 44.3(10) .
C36 C37 O15 Tb2 17.8(6) .
C38 C37 O15 Tb2 -162.3(3) .
C39 C35 C36 C37 173.2(4) .
C39 C35 O14 Tb2 165.9(3) .
C40 C41 C42 C43 -172.8(4) .
C40 C41 C42 O11 5.6(7) .
C41 C40 C44 F4 12.8(6) .
C41 C40 C44 F5 -107.6(4) .
C41 C40 C44 F6 134.3(4) .
C41 C40 O10 Tb2 -14.7(6) .
C41 C42 C43 F1 -51.9(5) .
C41 C42 C43 F2 67.7(5) .
C41 C42 C43 F3 -172.9(3) .
C41 C42 O11 Tb2 12.3(6) .
C43 C42 O11 Tb2 -169.3(2) .
C44 C40 C41 C42 174.4(4) .
C44 C40 O10 Tb2 166.7(2) .
C45 C46 C47 C48 -179.2(4) .
C45 C46 C47 O12 -0.2(7) .
C46 C45 C49 F13 144.7(8) .
C46 C45 C49 F14 -99.4(11) .
C46 C45 C49 F15 26.8(13) .
C46 C45 C49 F13' 118.4(12) .
C46 C45 C49 F14' -123.3(9) .
C46 C45 C49 F15' -6.2(10) .
C46 C45 O13 Tb2 -0.1(6) .
C46 C47 C48 F16 131.7(7) .
C46 C47 C48 F17 -112.9(7) .
C46 C47 C48 F18 11.9(8) .
C46 C47 C48 F16' 94.5(15) .
C46 C47 C48 F17' -137.5(11) .
C46 C47 C48 F18' -22.4(13) .
C46 C47 O12 Tb2 0.1(6) .
C48 C47 O12 Tb2 179.2(2) .
C49 C45 C46 C47 -179.6(4) .
C49 C45 O13 Tb2 179.7(2) .
C50 C51 C52 C54 -177.3(4) .
C50 C51 C52 O6 1.2(8) .
C51 C50 C53 F28 101.3(11) .
C51 C50 C53 F29 -139.2(12) .
C51 C50 C53 F30 -17.3(11) .
C51 C50 C53 F28' 130.0(14) .
C51 C50 C53 F29' -113.6(13) .
C51 C50 C53 F30' 9.1(15) .
C51 C50 O7 Tb1 -6.8(7) .
C51 C52 C54 F25 -114.2(13) .
C51 C52 C54 F26 3.4(12) .
C51 C52 C54 F27 122.8(13) .
C51 C52 C54 F25' -141.8(11) .
C51 C52 C54 F26' -17.7(12) .
C51 C52 C54 F27' 103.3(10) .
C51 C52 O6 Tb1 4.1(7) .
C53 C50 C51 C52 179.8(4) .
C53 C50 O7 Tb1 173.7(3) .
C54 C52 O6 Tb1 -177.4(3) .
C55 C56 C57 C58 -179.5(4) .
C55 C56 C57 O4 1.5(7) .
C56 C55 C59 F22 23.3(6) .
C56 C55 C59 F23 144.5(4) .
C56 C55 C59 F24 -97.3(5) .
C56 C55 O5 Tb1 10.9(6) .
C56 C57 C58 F19 9.1(6) .
C56 C57 C58 F20 -111.5(4) .
C56 C57 C58 F21 130.0(4) .
C56 C57 O4 Tb1 -18.4(6) .
C58 C57 O4 Tb1 162.6(3) .
C59 C55 C56 C57 -179.4(4) .
C59 C55 O5 Tb1 -167.2(3) .
C60 C61 C62 C63 -176.7(4) .
C60 C61 C62 O2 4.9(7) .
C61 C60 C64 F34 93.7(5) .
C61 C60 C64 F35 -25.3(5) .
C61 C60 C64 F36 -147.5(4) .
C61 C60 O3 Tb1 -19.3(6) .
C61 C62 C63 F31 -113.1(5) .
C61 C62 C63 F32 6.4(6) .
C61 C62 C63 F33 128.4(4) .
C61 C62 O2 Tb1 6.9(7) .
C63 C62 O2 Tb1 -171.6(2) .
C64 C60 C61 C62 -175.9(4) .
C64 C60 O3 Tb1 158.3(3) .
N1 C1 C2 C3 -10.6(7) .
N1 C1 C2 S2 169.5(3) .
N1 C1 N2 C15 -6.8(5) .
N1 C1 N2 O9 -173.7(3) .
N1 C12 C15 C16 86.9(4) .
N1 C12 C15 C17 -143.8(3) .
N1 C12 C15 N2 -25.7(4) .
N2 C1 C2 C3 169.9(4) .
N2 C1 C2 S2 -10.0(6) .
N2 C1 N1 C12 -12.7(5) .
N2 C1 N1 O16 174.5(3) .
N3 C18 C19 C20 170.6(4) .
N3 C18 C19 S1 -15.3(6) .
N3 C18 N4 C29 -6.0(4) .
N3 C18 N4 O1 -175.8(3) .
N4 C18 C19 C20 -13.5(7) .
N4 C18 C19 S1 160.7(3) .
N4 C18 N3 C32 -16.1(4) .
N4 C18 N3 O8 176.9(3) .
N4 C29 C32 C33 82.1(4) .
N4 C29 C32 C34 -147.5(3) .
N4 C29 C32 N3 -29.0(3) .
O2 C62 C63 F31 65.5(5) .
O2 C62 C63 F32 -175.0(4) .
O2 C62 C63 F33 -53.0(5) .
O3 C60 C61 C62 1.7(7) .
O3 C60 C64 F34 -84.2(5) .
O3 C60 C64 F35 156.8(4) .
O3 C60 C64 F36 34.6(5) .
O4 C57 C58 F19 -171.7(3) .
O4 C57 C58 F20 67.7(5) .
O4 C57 C58 F21 -50.8(5) .
O5 C55 C56 C57 2.5(7) .
O5 C55 C59 F22 -158.3(4) .
O5 C55 C59 F23 -37.1(5) .
O5 C55 C59 F24 81.0(5) .
O6 C52 C54 F25 67.1(13) .
O6 C52 C54 F26 -175.3(11) .
O6 C52 C54 F27 -55.9(13) .
O6 C52 C54 F25' 39.5(12) .
O6 C52 C54 F26' 163.6(11) .
O6 C52 C54 F27' -75.4(9) .
O7 C50 C51 C52 0.3(8) .
O7 C50 C53 F28 -79.0(11) .
O7 C50 C53 F29 40.4(12) .
O7 C50 C53 F30 162.4(10) .
O7 C50 C53 F28' -50.4(15) .
O7 C50 C53 F29' 66.0(13) .
O7 C50 C53 F30' -171.3(14) .
O10 C40 C41 C42 -4.1(7) .
O10 C40 C44 F4 -168.5(4) .
O10 C40 C44 F5 71.1(5) .
O10 C40 C44 F6 -47.0(5) .
O11 C42 C43 F1 129.5(4) .
O11 C42 C43 F2 -110.9(4) .
O11 C42 C43 F3 8.4(5) .
O12 C47 C48 F16 -47.5(7) .
O12 C47 C48 F17 67.9(7) .
O12 C47 C48 F18 -167.3(7) .
O12 C47 C48 F16' -84.8(15) .
O12 C47 C48 F17' 43.3(12) .
O12 C47 C48 F18' 158.4(13) .
O13 C45 C46 C47 0.2(7) .
O13 C45 C49 F13 -35.1(9) .
O13 C45 C49 F14 80.8(11) .
O13 C45 C49 F15 -153.0(13) .
O13 C45 C49 F13' -61.4(12) .
O13 C45 C49 F14' 56.9(9) .
O13 C45 C49 F15' 174.0(10) .
O14 C35 C36 C37 -4.7(7) .
O14 C35 C39 F10 -119.7(13) .
O14 C35 C39 F11 119(2) .
O14 C35 C39 F12 -14.2(13) .
O14 C35 C39 F10' -161.1(6) .
O14 C35 C39 F11' 83.2(5) .
O14 C35 C39 F12' -33.8(7) .
O15 C37 C38 F7 153.0(8) .
O15 C37 C38 F8 20.3(8) .
O15 C37 C38 F9 -93.5(6) .
O15 C37 C38 F7' 110.5(7) .
O15 C37 C38 F8' -0.6(9) .
O15 C37 C38 F9' -135.5(9) .
S1 C19 C20 C21 0.8(4) .
S1 C22 C23 C24 -155.4(3) .
S1 C22 C23 C28 25.4(5) .
S2 C2 C3 C4 0.0(5) .
S2 C5 C6 C7 -159.6(3) .
S2 C5 C6 C11 20.8(5) .

loop_
_smtbx_masks_void_nr
_smtbx_masks_void_average_x
_smtbx_masks_void_average_y
_smtbx_masks_void_average_z
_smtbx_masks_void_volume
_smtbx_masks_void_count_electrons
1 0.500 0.000 0.500 296.6 6.7
2 0.500 0.500 0.000 296.6 6.7
